data_2103223
loop_
_publ_author_name
'Marsh, Richard E.'
'Kapon, Moshe'
'Hu, Shengzhi'
'Herbstein, Frank H.'

_publ_section_title
;
 Some 60 new space-group corrections
;
_journal_issue 1
_journal_name_full 'Acta Crystallographica Section B'
_journal_page_first 62
_journal_page_last 77
_journal_paper_doi 10.1107/S0108768101017128
_journal_volume 58
_journal_year 2002
_chemical_formula_structural '[C30 H26 Cl Cu2 N6 O6] [Cl O4] (H2 O)'
_chemical_formula_sum 'C30 H28 Cl2 Cu2 N6 O11'
_chemical_name_systematic
;
(\m2-\a,\a'-bis((Di-2-pyridyl)methylamino)-m-xylene)-bis(\m2-hydroxo)-
(\m2-perchlorato-O,O')-di-copper(ii) perchlorate monohydrate
;
_space_group_IT_number 62
_symmetry_cell_setting orthorhombic
_symmetry_space_group_name_Hall '-P 2ac 2n'
_symmetry_space_group_name_H-M 'P n m a'
_cell_angle_alpha 90.00
_cell_angle_beta 90.00
_cell_angle_gamma 90.00
_cell_formula_units_Z 4
_cell_length_a 16.763
_cell_length_b 14.188
_cell_length_c 14.275
_cell_volume 3395.072
_cod_data_source_file bm0047.cif
_cod_data_source_block CSD_CIF_Table_62s
_cod_depositor_comments
;
 Marking attached hydrogen atoms.

 Antanas Vaitkus,
 2017-08-04

 Adding the _cell_formula_units_Z data item after consulting the original
 publication.

 Antanas Vaitkus,
 2017-08-04
;
_cod_original_sg_symbol_H-M 'Pnma   '
_cod_original_formula_sum ' [C30 H26ClCu2N6O6]+[ClO4 ]-.H2O '
_cod_database_code 2103223

loop_
_symmetry_equiv_pos_as_xyz
'x, y, z'
'-x+1/2, y+1/2, z+1/2'
'x, -y+1/2, z'
'-x+1/2, -y, z+1/2'
'-x, -y, -z'
'x-1/2, -y-1/2, -z-1/2'
'-x, y-1/2, -z'
'x-1/2, y, -z-1/2'

loop_
_atom_site_label
_atom_site_fract_x
_atom_site_fract_y
_atom_site_fract_z
_atom_site_occupancy
_atom_site_attached_hydrogens
Cu1 .7220 .3517 .3882 1.00 0
O1 .6515 .25 .3599 1.00 1
O2 .7915 .25 .4267 1.00 1
O3 .0859 .75 .4074 1.00 2
N1 .7962 .4550 .4282 1.00 0
N2 .6406 .4520 .3556 1.00 0
N5 .7700 .4293 .2400 1.00 0
C1 .8391 .4546 .5072 1.00 1
C2 .8887 .5278 .5330 1.00 1
C3 .8958 .6024 .4724 1.00 1
C4 .8532 .6038 .3896 1.00 1
C5 .8037 .5288 .3695 1.00 0
C6 .7544 .5225 .2817 1.00 1
C7 .6669 .5254 .3047 1.00 0
C8 .6159 .5954 .2750 1.00 1
C9 .5369 .5910 .2996 1.00 1
C10 .5104 .5164 .3530 1.00 1
C11 .5630 .4469 .3798 1.00 1
C23 .7962 .4247 .1564 1.00 1
C24 .8134 .3346 .1102 1.00 0
C25 .8508 .3338 .0238 1.00 1
C26 .8707 .25 -.0188 1.00 1
C30 .7938 .25 .1513 1.00 1
Cl1 .6717 .25 .6277 .75 0
O4 .7508 .25 .6643 .75 0
O7 .6152 .25 .7029 .75 0
O56 .6600 .1676 .5720 .75 0
Cl1A .6494 .25 .6138 .25 0
O4A .7244 .25 .6581 .25 0
O7A .5908 .25 .6844 .25 0
O56A .6415 .1699 .6573 .25 0
Cl3 1.0054 -.25 .6763 1.00 0
O19 .9215 -.25 .6635 .60 0
O17 1.0261 -.25 .7692 .60 0
O168 1.0368 -.1733 .6364 .60 0
O19A 1.0309 -.25 .5804 .40 0
O17A .9254 -.25 .6820 .40 0
O168A 1.0324 -.1743 .7192 .40 0

loop_
_atom_type_symbol
C
Cu
O
N
